data_7117251
loop_
_publ_author_name
'Bolong Zhang'
'Jegadesan Subbiah'
'Yu-Ying Lai'
'Jonathan M. White'
'David J. Jones'
'Wallace W. H. Wong'

_publ_section_title
;
 One-pot selective synthesis of a fullerene bisadduct for organic solar
 cell applications
;
_journal_name_full Chem.Commun.
_journal_page_first 9837
_journal_paper_doi 10.1039/C5cc02701B
_journal_volume 51
_journal_year 2015
_chemical_formula_sum 'C79 H21 Cl2 N'
_chemical_formula_weight 1054.87
_space_group_crystal_system monoclinic
_space_group_IT_number 14
_space_group_name_Hall '-P 2ybc'
_space_group_name_H-M_alt 'P 1 21/c 1'
_symmetry_space_group_name_Hall '-P 2ybc'
_symmetry_space_group_name_H-M 'P 1 21/c 1'
_atom_sites_solution_hydrogens geom
_audit_creation_method SHELXL-2014/7
_audit_update_record
;
2015-04-01 deposited with the CCDC.
2015-05-12 downloaded from the CCDC.
;
_cell_angle_alpha 90
_cell_angle_beta 102.296(3)
_cell_angle_gamma 90
_cell_formula_units_Z 4
_cell_length_a 10.4764(3)
_cell_length_b 25.5317(6)
_cell_length_c 16.5265(5)
_cell_measurement_reflns_used 5561
_cell_measurement_temperature 130.01(10)
_cell_measurement_theta_max 75.9000
_cell_measurement_theta_min 4.8930
_cell_volume 4319.1(2)
_computing_cell_refinement
;
CrysAlisPro, Agilent Technologies,
Version 1.171.36.28 (release 01-02-2013 CrysAlis171 .NET)
(compiled Feb  1 2013,16:14:44)
;
_computing_data_collection
;
CrysAlisPro, Agilent Technologies,
Version 1.171.36.28 (release 01-02-2013 CrysAlis171 .NET)
(compiled Feb  1 2013,16:14:44)
;
_computing_data_reduction
;
CrysAlisPro, Agilent Technologies,
Version 1.171.36.28 (release 01-02-2013 CrysAlis171 .NET)
(compiled Feb  1 2013,16:14:44)
;
_computing_structure_refinement 'SHELXL-2014/7 (Sheldrick, 2014)'
_diffrn_ambient_temperature 130.01(10)
_diffrn_detector_area_resol_mean 10.2273
_diffrn_measured_fraction_theta_full 0.990
_diffrn_measured_fraction_theta_max 0.955
_diffrn_measurement_device_type 'SuperNova, Dual, Cu at zero, Atlas'
_diffrn_measurement_method '\w scans'
_diffrn_radiation_monochromator mirror
_diffrn_radiation_source 'SuperNova (Cu) X-ray Source'
_diffrn_radiation_type 'Cu K\a'
_diffrn_radiation_wavelength 1.5418
_diffrn_reflns_av_R_equivalents 0.0249
_diffrn_reflns_av_unetI/netI 0.0341
_diffrn_reflns_laue_measured_fraction_full 0.990
_diffrn_reflns_laue_measured_fraction_max 0.955
_diffrn_reflns_limit_h_max 13
_diffrn_reflns_limit_h_min -9
_diffrn_reflns_limit_k_max 28
_diffrn_reflns_limit_k_min -31
_diffrn_reflns_limit_l_max 17
_diffrn_reflns_limit_l_min -20
_diffrn_reflns_number 14729
_diffrn_reflns_point_group_measured_fraction_full 0.990
_diffrn_reflns_point_group_measured_fraction_max 0.955
_diffrn_reflns_theta_full 67.684
_diffrn_reflns_theta_max 77.039
_diffrn_reflns_theta_min 4.415
_exptl_absorpt_coefficient_mu 1.831
_exptl_absorpt_correction_T_max 1.00000
_exptl_absorpt_correction_T_min 0.83648
_exptl_absorpt_correction_type multi-scan
_exptl_absorpt_process_details
;
CrysAlisPro, Agilent Technologies,
Version 1.171.36.28 (release 01-02-2013 CrysAlis171 .NET)
(compiled Feb  1 2013,16:14:44)
Empirical absorption correction using spherical harmonics,
 implemented in SCALE3 ABSPACK scaling algorithm.
;
_exptl_crystal_colour 'dark brown'
_exptl_crystal_density_diffrn 1.622
_exptl_crystal_description block
_exptl_crystal_F_000 2144
_exptl_crystal_size_max 0.4
_exptl_crystal_size_mid 0.3
_exptl_crystal_size_min 0.2
_refine_diff_density_max 0.532
_refine_diff_density_min -1.097
_refine_diff_density_rms 0.086
_refine_ls_extinction_coef .
_refine_ls_extinction_method none
_refine_ls_goodness_of_fit_ref 1.063
_refine_ls_hydrogen_treatment constr
_refine_ls_matrix_type full
_refine_ls_number_parameters 869
_refine_ls_number_reflns 8720
_refine_ls_number_restraints 32
_refine_ls_restrained_S_all 1.061
_refine_ls_R_factor_all 0.1170
_refine_ls_R_factor_gt 0.1060
_refine_ls_shift/su_max 0.000
_refine_ls_shift/su_mean 0.000
_refine_ls_structure_factor_coef Fsqd
_refine_ls_weighting_details 'w=1/[\s^2^(Fo^2^)+(0.1322P)^2^+11.6778P] where P=(Fo^2^+2Fc^2^)/3'
_refine_ls_weighting_scheme calc
_refine_ls_wR_factor_gt 0.2847
_refine_ls_wR_factor_ref 0.2953
_reflns_Friedel_coverage 0.000
_reflns_friedel_fraction_full .
_reflns_friedel_fraction_max .
_reflns_number_gt 7400
_reflns_number_total 8720
_reflns_threshold_expression 'I > 2\s(I)'
_cod_data_source_file c5cc02701b2.cif
_cod_data_source_block shelx
_cod_database_code 7117251
_shelx_shelxl_version_number 2014/7
_chemical_oxdiff_usercomment 'Bolong Zhang - C60 derivative B2 p17 from dichlorobenzene'
_shelx_space_group_comment
;
The symmetry employed for this shelxl refinement is uniquely defined
by the following loop, which should always be used as a source of
symmetry information in preference to the above space-group names.
They are only intended as comments.
;

loop_
_space_group_symop_operation_xyz
'x, y, z'
'-x, y+1/2, -z+1/2'
'-x, -y, -z'
'x, -y-1/2, z-1/2'

loop_
_atom_site_label
_atom_site_type_symbol
_atom_site_fract_x
_atom_site_fract_y
_atom_site_fract_z
_atom_site_U_iso_or_equiv
_atom_site_adp_type
_atom_site_occupancy
_atom_site_site_symmetry_order
_atom_site_calc_flag
_atom_site_refinement_flags_posn
_atom_site_refinement_flags_adp
_atom_site_refinement_flags_occupancy
_atom_site_disorder_assembly
_atom_site_disorder_group
C2 C 0.3558(4) 0.32189(18) 0.7462(4) 0.0308(10) Uani 0.850(4) 1 d . . P A 1
C3 C 0.3523(4) 0.37689(17) 0.7780(3) 0.0453(10) Uani 1 1 d . . . A 1
C4 C 0.3900(4) 0.41816(17) 0.7370(3) 0.0440(10) Uani 1 1 d . . . A 1
C7 C 0.6036(4) 0.3512(2) 0.6215(2) 0.0414(10) Uani 1 1 d . . . A 1
C8 C 0.6421(7) 0.2971(3) 0.6528(4) 0.0410(14) Uani 0.850(4) 1 d . . P A 1
C9 C 0.5348(5) 0.27733(19) 0.6868(3) 0.0429(10) Uani 1 1 d . . . A 1
C10 C 0.5649(4) 0.24652(15) 0.7533(3) 0.0410(9) Uani 1 1 d . . . A 1
C11 C 0.5041(4) 0.25194(16) 0.8236(3) 0.0412(9) Uani 1 1 d . . . A 1
C12 C 0.4110(4) 0.29016(16) 0.8235(3) 0.0274(9) Uani 0.850(4) 1 d . . P A 1
C14 C 0.3758(4) 0.3764(2) 0.8662(4) 0.0544(12) Uani 1 1 d . . . A 1
C15 C 0.4333(5) 0.4194(2) 0.9140(3) 0.0584(13) Uani 1 1 d . . . A 1
C16 C 0.4748(5) 0.46323(19) 0.8715(4) 0.0566(13) Uani 1 1 d . . . A 1
C17 C 0.4555(4) 0.46162(16) 0.7852(3) 0.0461(10) Uani 1 1 d . . . A 1
C18 C 0.5591(4) 0.48128(15) 0.7476(3) 0.0460(10) Uani 1 1 d . . . A 1
C19 C 0.5644(4) 0.45096(16) 0.6764(3) 0.0434(10) Uani 1 1 d . . . A 1
C20 C 0.6827(5) 0.44004(18) 0.6576(3) 0.0468(10) Uani 1 1 d . . . A 1
C21 C 0.7045(4) 0.38764(19) 0.6297(3) 0.0434(10) Uani 1 1 d . . . A 1
C22 C 0.8365(4) 0.3724(2) 0.6636(3) 0.0430(10) Uani 1 1 d . . . A 1
C23 C 0.8665(4) 0.3221(2) 0.6893(3) 0.0510(11) Uani 1 1 d . . . A 1
C24 C 0.7658(5) 0.2847(2) 0.6830(3) 0.0510(11) Uani 1 1 d . . . A 1
C27 C 0.7233(5) 0.23085(17) 0.8805(3) 0.0492(11) Uani 1 1 d . . . A 1
C28 C 0.6920(6) 0.3437(3) 1.0499(3) 0.0611(14) Uani 1 1 d . . . A 1
C29 C 0.5995(5) 0.24327(18) 0.9006(3) 0.0518(12) Uani 1 1 d . . . A 1
C30 C 0.5951(5) 0.2729(2) 0.9693(3) 0.0570(13) Uani 1 1 d . . . A 1
C32 C 0.5596(5) 0.3594(2) 1.0172(3) 0.0556(13) Uani 1 1 d . . . A 1
C33 C 0.5296(6) 0.4096(3) 0.9916(3) 0.0648(15) Uani 1 1 d . . . A 1
C34 C 0.6299(7) 0.4487(2) 0.9970(4) 0.0679(16) Uani 1 1 d . . . A 1
C37 C 0.6728(5) 0.50113(16) 0.7974(3) 0.0511(11) Uani 1 1 d . . . A 1
C38 C 0.7963(4) 0.48957(17) 0.7774(3) 0.0501(11) Uani 1 1 d . . . A 1
C39 C 0.8008(4) 0.45940(18) 0.7098(3) 0.0480(11) Uani 1 1 d . . . A 1
C42 C 1.0228(4) 0.3564(2) 0.8117(4) 0.0523(12) Uani 1 1 d . . . A 1
C43 C 0.9632(4) 0.3135(2) 0.7657(3) 0.0561(13) Uani 1 1 d . . . A 1
C44 C 0.9212(4) 0.26877(19) 0.8062(3) 0.0515(12) Uani 1 1 d . . . A 1
C45 C 0.9416(4) 0.26882(19) 0.8926(3) 0.0514(11) Uani 1 1 d . . . A 1
C46 C 0.8385(4) 0.24849(18) 0.9318(3) 0.0501(11) Uani 1 1 d . . . A 1
C47 C 0.8336(5) 0.2796(2) 1.0025(3) 0.0535(12) Uani 1 1 d . . . A 1
C48 C 0.7139(6) 0.2918(2) 1.0215(3) 0.0612(14) Uani 1 1 d . . . A 1
C49 C 0.7918(6) 0.3814(3) 1.0573(3) 0.0629(15) Uani 1 1 d . . . A 1
C50 C 0.7562(6) 0.4359(2) 1.0291(3) 0.0641(15) Uani 1 1 d . . . A 1
C51 C 0.8609(5) 0.4559(2) 0.9904(3) 0.0580(13) Uani 1 1 d . . . A 1
C52 C 0.8293(5) 0.48764(19) 0.9224(4) 0.0580(13) Uani 1 1 d . . . A 1
C53 C 0.8923(4) 0.48064(17) 0.8549(3) 0.0490(11) Uani 1 1 d . . . A 1
C54 C 0.9843(4) 0.44257(17) 0.8560(3) 0.0421(9) Uani 1 1 d . . . A 1
C55 C 1.0207(4) 0.4079(2) 0.9275(3) 0.0530(12) Uani 1 1 d . . . A 1
C56 C 0.9578(5) 0.4145(2) 0.9946(3) 0.0555(13) Uani 1 1 d . . . A 1
C57 C 0.9144(6) 0.3699(2) 1.0354(3) 0.0626(15) Uani 1 1 d . . . A 1
C58 C 0.9364(6) 0.3194(2) 1.0096(3) 0.0469(13) Uani 0.850(4) 1 d . . P A 1
C59 C 1.0032(4) 0.3138(2) 0.9402(3) 0.0414(12) Uani 0.850(4) 1 d . . P A 1
C60 C 1.0423(4) 0.3561(2) 0.8994(3) 0.0519(12) Uani 1 1 d . . . A 1
C63 C 0.1690(4) 0.3119(2) 0.5186(3) 0.0557(13) Uani 0.850(4) 1 d D . P A 1
H63A H 0.1090 0.3363 0.4851 0.067 Uiso 0.850(4) 1 calc R U P A 1
H63B H 0.1336 0.2770 0.5070 0.067 Uiso 0.850(4) 1 calc R U P A 1
C67 C 0.2502(8) 0.4312(3) 0.4378(4) 0.099(3) Uani 1 1 d D . . A 1
H67A H 0.2017 0.4627 0.4420 0.148 Uiso 1 1 calc R U . A 1
H67B H 0.1958 0.4069 0.4018 0.148 Uiso 1 1 calc R U . A 1
H67C H 0.3254 0.4395 0.4156 0.148 Uiso 1 1 calc R U . A 1
C68 C 0.2588(4) 0.23682(16) 0.6705(3) 0.0400(9) Uani 1 1 d D . . A 1
C69 C 0.1834(4) 0.22229(19) 0.7280(4) 0.0532(12) Uani 1 1 d . . . A 1
H69 H 0.1585 0.2475 0.7623 0.064 Uiso 1 1 calc R U . A 1
C70 C 0.1460(4) 0.1703(2) 0.7335(3) 0.0535(12) Uani 1 1 d . . . A 1
H70 H 0.0961 0.1609 0.7715 0.064 Uiso 1 1 calc R U . A 1
C71 C 0.1816(5) 0.13362(18) 0.6842(4) 0.0552(13) Uani 1 1 d . . . A 1
H71 H 0.1543 0.0991 0.6872 0.066 Uiso 1 1 calc R U . A 1
C72 C 0.2591(5) 0.14704(19) 0.6287(4) 0.0559(13) Uani 1 1 d . . . A 1
H72 H 0.2858 0.1213 0.5961 0.067 Uiso 1 1 calc R U . A 1
C73 C 0.2964(4) 0.1985(2) 0.6220(3) 0.0497(11) Uani 1 1 d . . . A 1
H73 H 0.3474 0.2072 0.5843 0.060 Uiso 1 1 calc R U . A 1
C74 C 0.7885(5) 0.0703(2) 0.8084(3) 0.0592(13) Uani 1 1 d . . . B 1
C75 C 0.7736(6) 0.0812(2) 0.8869(3) 0.0611(13) Uani 1 1 d . . . B 1
C76 C 0.6572(6) 0.1017(3) 0.8989(4) 0.0689(15) Uani 1 1 d . . . B 1
H76 H 0.6453 0.1087 0.9520 0.083 Uiso 1 1 calc R U . B 1
C77 C 0.5569(6) 0.1117(2) 0.8294(4) 0.0658(15) Uani 1 1 d . . . B 1
H77 H 0.4770 0.1246 0.8366 0.079 Uiso 1 1 calc R U . B 1
C78 C 0.5759(6) 0.1026(2) 0.7517(4) 0.0663(15) Uani 1 1 d . . . B 1
H78 H 0.5108 0.1111 0.7060 0.080 Uiso 1 1 calc R U . B 1
C79 C 0.6892(6) 0.0811(3) 0.7408(3) 0.0672(15) Uani 1 1 d . . . B 1
H79 H 0.7002 0.0737 0.6876 0.081 Uiso 1 1 calc R U . B 1
Cl1 Cl 0.8952(2) 0.06841(12) 0.97360(12) 0.1221(10) Uani 1 1 d . . . B 1
Cl2 Cl 0.93205(19) 0.04391(11) 0.79233(15) 0.1137(8) Uani 1 1 d . . . B 1
C1 C 0.4224(5) 0.3135(2) 0.6684(3) 0.0308(9) Uani 0.850(4) 1 d D U P A 1
C5 C 0.4395(6) 0.4177(2) 0.6540(4) 0.0414(12) Uani 0.850(4) 1 d D . P A 1
C6 C 0.4605(5) 0.3611(2) 0.6196(3) 0.0373(10) Uani 0.850(4) 1 d . . P A 1
C13 C 0.4105(5) 0.3231(2) 0.8936(3) 0.0413(11) Uani 0.850(4) 1 d D . P A 1
C25 C 0.8029(5) 0.25023(19) 0.7561(4) 0.0427(12) Uani 0.850(4) 1 d D . P A 1
C26 C 0.7020(5) 0.23231(18) 0.7900(4) 0.0415(12) Uani 0.850(4) 1 d D . P A 1
C31 C 0.4979(6) 0.3150(3) 0.9668(3) 0.0500(14) Uani 0.850(4) 1 d D . P A 1
C35 C 0.5940(6) 0.4823(2) 0.9221(4) 0.0523(14) Uani 0.850(4) 1 d D . P A 1
C36 C 0.6940(7) 0.5009(2) 0.8877(5) 0.0525(16) Uani 0.850(4) 1 d D . P A 1
C40 C 0.8974(5) 0.4179(2) 0.7125(3) 0.0430(12) Uani 0.850(4) 1 d D . P A 1
C41 C 0.9881(5) 0.4102(2) 0.7839(3) 0.0430(12) Uani 0.850(4) 1 d D . P A 1
C61 C 0.2840(4) 0.29534(18) 0.6664(3) 0.0349(10) Uani 0.850(4) 1 d D . P A 1
C62 C 0.1753(5) 0.3238(2) 0.6068(3) 0.0428(11) Uani 0.850(4) 1 d D . P A 1
H62A H 0.0924 0.3146 0.6202 0.051 Uiso 0.850(4) 1 calc R U P A 1
H62B H 0.1874 0.3612 0.6152 0.051 Uiso 0.850(4) 1 calc R U P A 1
C64 C 0.3045(5) 0.3150(2) 0.4917(4) 0.0508(13) Uani 0.850(4) 1 d D . P A 1
H64A H 0.3560 0.2843 0.5119 0.061 Uiso 0.850(4) 1 calc R U P A 1
H64B H 0.2896 0.3150 0.4317 0.061 Uiso 0.850(4) 1 calc R U P A 1
C65 C 0.3815(5) 0.3646(2) 0.5256(3) 0.0502(14) Uani 0.850(4) 1 d D . P A 1
H65 H 0.4438 0.3723 0.4906 0.060 Uiso 0.850(4) 1 calc R U P A 1
C66 C 0.3463(6) 0.4471(3) 0.5799(4) 0.0602(16) Uani 0.850(4) 1 d D U P A 1
H66A H 0.2770 0.4650 0.5994 0.072 Uiso 0.850(4) 1 calc R U P A 1
H66B H 0.3952 0.4727 0.5555 0.072 Uiso 0.850(4) 1 calc R U P A 1
N1 N 0.2925(7) 0.4079(3) 0.5199(3) 0.058(2) Uani 0.850(4) 1 d D U P A 1
C1' C 0.471(4) 0.2906(14) 0.6649(18) 0.033(6) Uiso 0.150(4) 1 d . . P A 2
C2' C 0.374(3) 0.3272(8) 0.6893(16) 0.029(3) Uani 0.150(4) 1 d D U P A 2
C5' C 0.499(3) 0.4065(12) 0.6293(18) 0.045(7) Uani 0.150(4) 1 d D . P A 2
C6' C 0.377(2) 0.3870(8) 0.6692(18) 0.031(6) Uani 0.150(4) 1 d . . P A 2
C59' C 0.984(4) 0.3426(17) 0.995(2) 0.059(9) Uiso 0.150(4) 1 d . . P A 2
C58' C 0.879(5) 0.3288(18) 1.034(3) 0.066(11) Uiso 0.150(4) 1 d . . P A 2
C61' C 0.337(2) 0.2786(7) 0.6364(11) 0.040(6) Uani 0.150(4) 1 d D . P A 2
C62' C 0.3040(14) 0.2927(12) 0.5448(12) 0.054(9) Uani 0.150(4) 1 d D . P A 2
H62C H 0.3639 0.3194 0.5340 0.065 Uiso 0.150(4) 1 calc R U P A 2
H62D H 0.3153 0.2620 0.5125 0.065 Uiso 0.150(4) 1 calc R U P A 2
C64' C 0.141(3) 0.3597(8) 0.5734(18) 0.049(7) Uiso 0.150(4) 1 d D . P A 2
H64C H 0.0625 0.3769 0.5439 0.059 Uiso 0.150(4) 1 calc R U P A 2
H64D H 0.1223 0.3455 0.6240 0.059 Uiso 0.150(4) 1 calc R U P A 2
C65' C 0.247(2) 0.4022(10) 0.5983(13) 0.048(8) Uani 0.150(4) 1 d D . P A 2
H65' H 0.2057 0.4323 0.6190 0.058 Uiso 0.150(4) 1 calc R U P A 2
C66' C 0.428(3) 0.4322(15) 0.545(2) 0.061(3) Uani 0.150(4) 1 d D U P A 2
H66C H 0.4377 0.4699 0.5481 0.073 Uiso 0.150(4) 1 calc R U P A 2
H66D H 0.4674 0.4198 0.5002 0.073 Uiso 0.150(4) 1 calc R U P A 2
N1' N 0.291(4) 0.419(3) 0.5261(13) 0.057(4) Uani 0.150(4) 1 d D U P A 2
C40' C 0.687(2) 0.2471(9) 0.7302(13) 0.028(5) Uiso 0.150(4) 1 d D . P A 2
C25' C 0.945(3) 0.3876(9) 0.7294(17) 0.036(6) Uiso 0.150(4) 1 d D . P A 2
C35' C 0.467(3) 0.2933(11) 0.920(2) 0.045(7) Uiso 0.150(4) 1 d D . P A 2
C26' C 0.928(3) 0.4370(9) 0.7585(19) 0.039(6) Uiso 0.150(4) 1 d D . P A 2
C31' C 0.712(3) 0.4824(15) 0.948(2) 0.058(8) Uiso 0.150(4) 1 d D . P A 2
C36' C 0.440(4) 0.3421(12) 0.948(2) 0.056(8) Uiso 0.150(4) 1 d D . P A 2
C41' C 0.773(3) 0.2348(12) 0.8016(15) 0.039(6) Uiso 0.150(4) 1 d D . P A 2
C13' C 0.632(5) 0.4972(18) 0.875(2) 0.061(11) Uiso 0.150(4) 1 d D . P A 2
C8' C 0.609(3) 0.3110(12) 0.6417(19) 0.020(7) Uiso 0.150(4) 1 d . . P A 2
C12' C 0.370(3) 0.3206(13) 0.784(2) 0.031(8) Uiso 0.150(4) 1 d . . P A 2
C63' C 0.1690(4) 0.3119(2) 0.5186(3) 0.0557(13) Uani 0.150(4) 1 d . . P A 2
H63C H 0.1088 0.2837 0.5228 0.067 Uiso 0.150(4) 1 calc R U P A 2
H63D H 0.1538 0.3227 0.4611 0.067 Uiso 0.150(4) 1 calc R U P A 2

loop_
_atom_site_aniso_label
_atom_site_aniso_U_11
_atom_site_aniso_U_22
_atom_site_aniso_U_33
_atom_site_aniso_U_23
_atom_site_aniso_U_13
_atom_site_aniso_U_12
C2 0.021(2) 0.030(2) 0.043(3) -0.001(2) 0.010(2) 0.0000(15)
C3 0.0280(19) 0.034(2) 0.075(3) -0.009(2) 0.0132(19) 0.0008(15)
C4 0.0292(19) 0.037(2) 0.065(3) -0.0043(19) 0.0070(18) 0.0074(16)
C7 0.0289(19) 0.069(3) 0.0265(18) -0.0013(18) 0.0072(14) -0.0033(18)
C8 0.048(4) 0.042(3) 0.035(3) -0.014(3) 0.013(3) -0.003(3)
C9 0.041(2) 0.041(2) 0.048(2) -0.018(2) 0.013(2) -0.007(2)
C10 0.035(2) 0.0282(18) 0.060(3) -0.0137(18) 0.0113(18) -0.0044(15)
C11 0.036(2) 0.0314(19) 0.054(2) 0.0061(17) 0.0029(17) -0.0101(16)
C12 0.0227(18) 0.031(2) 0.032(2) -0.0050(17) 0.0123(15) -0.0094(15)
C14 0.034(2) 0.052(3) 0.086(4) -0.007(2) 0.032(2) -0.0031(19)
C15 0.055(3) 0.067(3) 0.063(3) -0.010(3) 0.035(2) 0.015(2)
C16 0.051(3) 0.039(2) 0.084(4) -0.026(2) 0.023(2) 0.006(2)
C17 0.036(2) 0.0296(19) 0.075(3) -0.001(2) 0.017(2) 0.0071(16)
C18 0.040(2) 0.0240(18) 0.073(3) 0.0120(19) 0.010(2) 0.0032(15)
C19 0.046(2) 0.0323(19) 0.049(2) 0.0165(18) 0.0036(18) -0.0025(17)
C20 0.056(3) 0.043(2) 0.042(2) 0.0181(18) 0.0132(19) -0.0030(19)
C21 0.043(2) 0.059(3) 0.0323(19) 0.0080(18) 0.0165(17) -0.0030(19)
C22 0.0332(19) 0.066(3) 0.0335(19) -0.0004(19) 0.0154(16) -0.0099(19)
C23 0.041(2) 0.069(3) 0.050(2) -0.008(2) 0.025(2) 0.009(2)
C24 0.062(3) 0.052(3) 0.044(2) -0.017(2) 0.023(2) 0.005(2)
C27 0.052(3) 0.030(2) 0.059(3) 0.0097(19) -0.003(2) -0.0005(18)
C28 0.078(4) 0.082(4) 0.025(2) 0.001(2) 0.016(2) -0.015(3)
C29 0.050(2) 0.037(2) 0.064(3) 0.021(2) 0.002(2) -0.0134(19)
C30 0.059(3) 0.061(3) 0.053(3) 0.025(2) 0.018(2) -0.014(2)
C32 0.067(3) 0.074(3) 0.034(2) -0.012(2) 0.030(2) -0.021(3)
C33 0.075(4) 0.078(4) 0.053(3) -0.030(3) 0.041(3) -0.009(3)
C34 0.090(4) 0.067(3) 0.056(3) -0.036(3) 0.037(3) -0.015(3)
C37 0.055(3) 0.0228(18) 0.074(3) -0.0007(19) 0.011(2) -0.0046(17)
C38 0.041(2) 0.033(2) 0.072(3) 0.013(2) 0.003(2) -0.0146(17)
C39 0.043(2) 0.041(2) 0.063(3) 0.020(2) 0.019(2) -0.0073(18)
C42 0.0244(19) 0.061(3) 0.074(3) 0.002(2) 0.016(2) 0.0005(18)
C43 0.035(2) 0.080(4) 0.057(3) 0.004(3) 0.019(2) 0.024(2)
C44 0.031(2) 0.050(3) 0.069(3) -0.011(2) 0.001(2) 0.0152(18)
C45 0.037(2) 0.043(2) 0.069(3) 0.010(2) 0.001(2) 0.0109(18)
C46 0.044(2) 0.040(2) 0.059(3) 0.020(2) -0.004(2) 0.0028(18)
C47 0.051(3) 0.061(3) 0.041(2) 0.021(2) -0.007(2) -0.006(2)
C48 0.082(4) 0.066(3) 0.034(2) 0.021(2) 0.008(2) -0.014(3)
C49 0.065(3) 0.097(4) 0.026(2) -0.011(2) 0.006(2) -0.019(3)
C50 0.083(4) 0.070(3) 0.042(3) -0.033(2) 0.020(3) -0.025(3)
C51 0.059(3) 0.060(3) 0.053(3) -0.028(2) 0.010(2) -0.031(2)
C52 0.061(3) 0.039(2) 0.074(3) -0.024(2) 0.015(3) -0.022(2)
C53 0.044(2) 0.036(2) 0.065(3) -0.003(2) 0.006(2) -0.0201(18)
C54 0.036(2) 0.040(2) 0.049(2) -0.0030(18) 0.0084(17) -0.0183(17)
C55 0.030(2) 0.053(3) 0.069(3) -0.002(2) -0.007(2) -0.0133(18)
C56 0.056(3) 0.063(3) 0.038(2) 0.000(2) -0.009(2) -0.031(2)
C57 0.062(3) 0.078(4) 0.038(2) 0.004(2) -0.010(2) -0.019(3)
C58 0.046(3) 0.048(3) 0.038(3) 0.012(2) -0.012(2) -0.007(3)
C59 0.0217(19) 0.043(3) 0.050(3) 0.011(2) -0.0129(18) -0.0004(18)
C60 0.0264(19) 0.053(3) 0.069(3) 0.003(2) -0.0052(19) -0.0063(18)
C63 0.041(2) 0.059(3) 0.057(3) 0.010(2) -0.013(2) -0.012(2)
C67 0.100(5) 0.092(5) 0.080(5) 0.050(4) -0.037(4) -0.023(4)
C68 0.0308(18) 0.0311(19) 0.053(2) -0.0016(17) -0.0026(17) -0.0010(15)
C69 0.034(2) 0.046(2) 0.080(3) -0.021(2) 0.014(2) 0.0004(18)
C70 0.038(2) 0.062(3) 0.060(3) 0.002(2) 0.009(2) -0.013(2)
C71 0.047(3) 0.033(2) 0.074(3) 0.006(2) -0.013(2) -0.0021(18)
C72 0.040(2) 0.040(2) 0.081(4) -0.025(2) -0.001(2) 0.0043(19)
C73 0.040(2) 0.058(3) 0.051(3) -0.012(2) 0.0091(19) -0.006(2)
C74 0.059(3) 0.067(3) 0.056(3) -0.014(3) 0.023(2) -0.004(2)
C75 0.070(3) 0.064(3) 0.051(3) -0.010(2) 0.017(2) 0.006(3)
C76 0.076(4) 0.075(4) 0.062(3) -0.007(3) 0.029(3) 0.011(3)
C77 0.060(3) 0.047(3) 0.094(4) 0.003(3) 0.026(3) 0.005(2)
C78 0.074(4) 0.045(3) 0.072(4) 0.012(3) -0.003(3) -0.009(3)
C79 0.080(4) 0.076(4) 0.047(3) 0.001(3) 0.018(3) -0.018(3)
Cl1 0.1184(16) 0.169(2) 0.0654(10) -0.0258(12) -0.0112(10) 0.0559(16)
Cl2 0.0765(11) 0.158(2) 0.1152(16) -0.0515(15) 0.0388(11) 0.0166(12)
C1 0.026(2) 0.033(2) 0.033(2) -0.0026(18) 0.0051(17) 0.001(2)
C5 0.036(3) 0.034(3) 0.051(3) 0.008(2) 0.002(2) 0.001(2)
C6 0.034(2) 0.043(3) 0.035(2) 0.0037(19) 0.0078(18) -0.0042(19)
C13 0.037(2) 0.047(3) 0.046(3) -0.008(2) 0.022(2) -0.014(2)
C25 0.035(2) 0.033(2) 0.060(3) -0.013(2) 0.010(2) 0.0106(19)
C26 0.028(3) 0.025(2) 0.069(4) -0.008(2) 0.005(2) 0.0001(17)
C31 0.058(3) 0.063(4) 0.036(3) -0.005(3) 0.027(2) -0.024(3)
C35 0.059(3) 0.034(2) 0.069(4) -0.023(3) 0.022(3) 0.002(2)
C36 0.048(3) 0.025(2) 0.084(5) -0.021(3) 0.013(3) -0.006(2)
C40 0.034(2) 0.057(3) 0.041(3) 0.006(2) 0.015(2) -0.012(2)
C41 0.030(2) 0.052(3) 0.051(3) 0.000(2) 0.017(2) -0.012(2)
C61 0.027(2) 0.034(2) 0.044(3) -0.0034(19) 0.0086(19) 0.0014(18)
C62 0.029(2) 0.035(2) 0.064(3) 0.004(2) 0.010(2) 0.0006(18)
C64 0.047(3) 0.059(3) 0.041(3) -0.002(3) -0.001(2) -0.004(3)
C65 0.037(3) 0.070(4) 0.040(3) 0.013(2) 0.001(2) -0.007(2)
C66 0.049(3) 0.058(3) 0.067(4) 0.019(3) -0.003(3) 0.006(3)
N1 0.053(2) 0.048(6) 0.063(3) 0.019(3) -0.007(2) -0.004(2)
C2' 0.023(5) 0.032(5) 0.033(5) -0.001(5) 0.006(5) 0.002(5)
C5' 0.034(15) 0.044(17) 0.060(19) 0.016(14) 0.017(14) 0.007(13)
C6' 0.017(10) 0.012(9) 0.068(17) 0.009(10) 0.016(10) 0.002(8)
C61' 0.019(11) 0.043(15) 0.056(17) -0.006(13) 0.006(11) -0.001(11)
C62' 0.07(2) 0.047(17) 0.06(2) -0.004(15) 0.052(17) -0.017(15)
C65' 0.029(13) 0.043(15) 0.07(2) 0.038(15) 0.002(12) -0.002(11)
C66' 0.049(6) 0.058(6) 0.068(6) 0.023(6) -0.003(5) 0.006(6)
N1' 0.052(5) 0.046(8) 0.065(5) 0.022(5) -0.007(5) -0.007(5)
C63' 0.041(2) 0.059(3) 0.057(3) 0.010(2) -0.013(2) -0.012(2)

loop_
_atom_type_symbol
_atom_type_description
_atom_type_scat_dispersion_real
_atom_type_scat_dispersion_imag
_atom_type_scat_source
C C 0.0181 0.0091 'International Tables Vol C Tables 4.2.6.8 and 6.1.1.4'
H H 0.0000 0.0000 'International Tables Vol C Tables 4.2.6.8 and 6.1.1.4'
N N 0.0311 0.0180 'International Tables Vol C Tables 4.2.6.8 and 6.1.1.4'
Cl Cl 0.3639 0.7018 'International Tables Vol C Tables 4.2.6.8 and 6.1.1.4'

loop_
_geom_angle_atom_site_label_1
_geom_angle_atom_site_label_2
_geom_angle_atom_site_label_3
_geom_angle
_geom_angle_site_symmetry_1
_geom_angle_site_symmetry_3
C3 C2 C12 103.7(5) . .
C3 C2 C61 132.2(5) . .
C12 C2 C61 121.2(4) . .
C3 C2 C1 116.9(4) . .
C12 C2 C1 116.8(4) . .
C61 C2 C1 57.8(3) . .
C4 C3 C14 120.9(4) . .
C4 C3 C2 121.3(5) . .
C14 C3 C2 109.8(4) . .
C3 C4 C17 118.3(5) . .
C3 C4 C5 128.2(4) . .
C17 C4 C5 106.3(4) . .
C21 C7 C8 116.0(4) . .
C21 C7 C6 128.2(5) . .
C8 C7 C6 110.6(4) . .
C24 C8 C9 123.2(7) . .
C24 C8 C7 121.4(5) . .
C9 C8 C7 106.3(6) . .
C10 C9 C8 117.2(6) . .
C10 C9 C1 125.2(4) . .
C8 C9 C1 110.7(5) . .
C9 C10 C11 122.6(4) . .
C9 C10 C26 121.4(4) . .
C11 C10 C26 104.4(4) . .
C12 C11 C10 119.9(4) . .
C12 C11 C29 117.5(4) . .
C10 C11 C29 110.4(4) . .
C11 C12 C13 122.6(4) . .
C11 C12 C2 121.4(4) . .
C13 C12 C2 107.5(4) . .
C15 C14 C3 121.7(5) . .
C15 C14 C13 120.4(5) . .
C3 C14 C13 107.6(4) . .
C14 C15 C16 118.1(5) . .
C14 C15 C33 119.0(5) . .
C16 C15 C33 109.6(5) . .
C17 C16 C35 121.7(5) . .
C17 C16 C15 118.8(4) . .
C35 C16 C15 107.2(5) . .
C16 C17 C18 117.9(4) . .
C16 C17 C4 122.1(4) . .
C18 C17 C4 109.8(4) . .
C37 C18 C19 120.6(4) . .
C37 C18 C17 119.8(5) . .
C19 C18 C17 109.4(4) . .
C20 C19 C18 119.8(4) . .
C20 C19 C5 126.8(5) . .
C18 C19 C5 108.6(4) . .
C19 C20 C39 120.0(5) . .
C19 C20 C21 118.1(4) . .
C39 C20 C21 109.6(4) . .
C7 C21 C22 120.5(4) . .
C7 C21 C20 118.7(4) . .
C22 C21 C20 109.3(4) . .
C23 C22 C21 121.0(4) . .
C23 C22 C40 121.6(4) . .
C21 C22 C40 105.6(4) . .
C22 C23 C24 119.6(4) . .
C22 C23 C43 118.8(5) . .
C24 C23 C43 109.4(5) . .
C8 C24 C23 121.4(5) . .
C8 C24 C25 121.1(5) . .
C23 C24 C25 106.3(4) . .
C46 C27 C29 119.6(5) . .
C46 C27 C26 122.5(5) . .
C29 C27 C26 106.3(4) . .
C49 C28 C32 118.8(6) . .
C49 C28 C48 119.3(6) . .
C32 C28 C48 110.0(5) . .
C30 C29 C27 120.1(4) . .
C30 C29 C11 120.0(5) . .
C27 C29 C11 108.4(5) . .
C29 C30 C48 120.2(5) . .
C29 C30 C31 121.6(5) . .
C48 C30 C31 106.1(5) . .
C33 C32 C28 121.3(5) . .
C33 C32 C31 120.2(5) . .
C28 C32 C31 105.7(5) . .
C32 C33 C34 121.1(6) . .
C32 C33 C15 120.0(5) . .
C34 C33 C15 106.9(6) . .
C50 C34 C33 119.8(6) . .
C50 C34 C35 121.1(6) . .
C33 C34 C35 107.3(6) . .
C18 C37 C38 119.4(5) . .
C18 C37 C36 121.8(5) . .
C38 C37 C36 106.6(5) . .
C39 C38 C37 119.6(4) . .
C39 C38 C53 119.3(4) . .
C37 C38 C53 108.4(5) . .
C38 C39 C20 120.6(4) . .
C38 C39 C40 121.9(5) . .
C20 C39 C40 105.8(4) . .
C43 C42 C60 120.0(5) . .
C43 C42 C41 120.6(5) . .
C60 C42 C41 107.2(5) . .
C42 C43 C44 120.8(5) . .
C42 C43 C23 120.0(5) . .
C44 C43 C23 107.3(5) . .
C45 C44 C25 121.4(5) . .
C45 C44 C43 118.6(5) . .
C25 C44 C43 108.0(5) . .
C44 C45 C59 120.3(5) . .
C44 C45 C46 118.9(4) . .
C59 C45 C46 108.8(5) . .
C27 C46 C47 120.1(5) . .
C27 C46 C45 118.0(5) . .
C47 C46 C45 108.9(4) . .
C48 C47 C46 120.1(4) . .
C48 C47 C58 120.6(6) . .
C46 C47 C58 107.3(5) . .
C47 C48 C30 119.8(5) . .
C47 C48 C28 119.6(5) . .
C30 C48 C28 109.0(5) . .
C28 C49 C57 121.8(6) . .
C28 C49 C50 118.7(5) . .
C57 C49 C50 106.8(5) . .
C34 C50 C51 120.1(6) . .
C34 C50 C49 120.3(5) . .
C51 C50 C49 107.4(5) . .
C52 C51 C56 120.9(5) . .
C52 C51 C50 119.3(5) . .
C56 C51 C50 107.7(5) . .
C51 C52 C53 119.9(5) . .
C51 C52 C36 120.4(5) . .
C53 C52 C36 107.3(5) . .
C54 C53 C52 121.5(5) . .
C54 C53 C38 118.2(5) . .
C52 C53 C38 108.6(5) . .
C53 C54 C41 122.3(4) . .
C53 C54 C55 120.3(4) . .
C41 C54 C55 105.7(4) . .
C56 C55 C60 119.7(5) . .
C56 C55 C54 118.5(5) . .
C60 C55 C54 109.2(5) . .
C55 C56 C57 121.1(5) . .
C55 C56 C51 119.0(5) . .
C57 C56 C51 107.9(5) . .
C58 C57 C49 118.7(6) . .
C58 C57 C56 119.8(6) . .
C49 C57 C56 110.2(6) . .
C57 C58 C47 119.9(6) . .
C57 C58 C59 117.7(5) . .
C47 C58 C59 109.5(5) . .
C60 C59 C45 119.5(5) . .
C60 C59 C58 123.0(5) . .
C45 C59 C58 105.4(4) . .
C59 C60 C42 120.7(5) . .
C59 C60 C55 118.6(5) . .
C42 C60 C55 109.1(5) . .
C62 C63 C64 114.5(4) . .
C62 C63 H63A 108.6 . .
C64 C63 H63A 108.6 . .
C62 C63 H63B 108.6 . .
C64 C63 H63B 108.6 . .
H63A C63 H63B 107.6 . .
N1 C67 H67A 109.5 . .
N1 C67 H67B 109.5 . .
H67A C67 H67B 109.5 . .
N1 C67 H67C 109.5 . .
H67A C67 H67C 109.5 . .
H67B C67 H67C 109.5 . .
C73 C68 C69 118.5(4) . .
C73 C68 C61 126.9(4) . .
C69 C68 C61 114.6(4) . .
C70 C69 C68 120.1(4) . .
C70 C69 H69 120.0 . .
C68 C69 H69 120.0 . .
C71 C70 C69 120.4(5) . .
C71 C70 H70 119.8 . .
C69 C70 H70 119.8 . .
C70 C71 C72 120.3(4) . .
C70 C71 H71 119.9 . .
C72 C71 H71 119.9 . .
C73 C72 C71 120.2(4) . .
C73 C72 H72 119.9 . .
C71 C72 H72 119.9 . .
C68 C73 C72 120.6(5) . .
C68 C73 H73 119.7 . .
C72 C73 H73 119.7 . .
C75 C74 C79 120.5(5) . .
C75 C74 Cl2 120.5(5) . .
C79 C74 Cl2 119.0(4) . .
C74 C75 C76 119.8(6) . .
C74 C75 Cl1 122.2(5) . .
C76 C75 Cl1 117.9(4) . .
C75 C76 C77 118.8(5) . .
C75 C76 H76 120.6 . .
C77 C76 H76 120.6 . .
C78 C77 C76 120.3(5) . .
C78 C77 H77 119.8 . .
C76 C77 H77 119.8 . .
C79 C78 C77 120.3(6) . .
C79 C78 H78 119.8 . .
C77 C78 H78 119.8 . .
C78 C79 C74 120.2(5) . .
C78 C79 H79 119.9 . .
C74 C79 H79 119.9 . .
C9 C1 C61 122.0(4) . .
C9 C1 C6 108.3(4) . .
C61 C1 C6 125.3(4) . .
C9 C1 C2 112.6(4) . .
C61 C1 C2 58.7(3) . .
C6 C1 C2 121.0(4) . .
C19 C5 C4 102.1(4) . .
C19 C5 C66 106.1(4) . .
C4 C5 C66 114.2(5) . .
C19 C5 C6 114.4(5) . .
C4 C5 C6 114.7(4) . .
C66 C5 C6 105.3(4) . .
C7 C6 C1 102.8(4) . .
C7 C6 C5 110.9(4) . .
C1 C6 C5 117.1(4) . .
C7 C6 C65 109.5(4) . .
C1 C6 C65 114.2(4) . .
C5 C6 C65 102.3(4) . .
C31 C13 C12 120.7(5) . .
C31 C13 C14 119.4(5) . .
C12 C13 C14 109.9(5) . .
C26 C25 C44 121.7(6) . .
C26 C25 C24 116.1(5) . .
C44 C25 C24 108.9(5) . .
C25 C26 C27 117.4(5) . .
C25 C26 C10 120.9(5) . .
C27 C26 C10 110.4(4) . .
C13 C31 C32 121.0(6) . .
C13 C31 C30 117.5(5) . .
C32 C31 C30 109.1(5) . .
C36 C35 C16 121.4(6) . .
C36 C35 C34 117.5(6) . .
C16 C35 C34 109.0(5) . .
C35 C36 C52 121.4(7) . .
C35 C36 C37 117.3(6) . .
C52 C36 C37 109.1(5) . .
C41 C40 C39 118.8(5) . .
C41 C40 C22 120.0(5) . .
C39 C40 C22 109.7(4) . .
C40 C41 C54 119.4(5) . .
C40 C41 C42 119.0(5) . .
C54 C41 C42 108.8(5) . .
C1 C61 C68 118.3(4) . .
C1 C61 C62 116.6(4) . .
C68 C61 C62 112.6(4) . .
C1 C61 C2 63.5(3) . .
C68 C61 C2 117.1(4) . .
C62 C61 C2 120.6(4) . .
C63 C62 C61 114.3(4) . .
C63 C62 H62A 108.7 . .
C61 C62 H62A 108.7 . .
C63 C62 H62B 108.7 . .
C61 C62 H62B 108.7 . .
H62A C62 H62B 107.6 . .
C65 C64 C63 111.7(5) . .
C65 C64 H64A 109.3 . .
C63 C64 H64A 109.3 . .
C65 C64 H64B 109.3 . .
C63 C64 H64B 109.3 . .
H64A C64 H64B 107.9 . .
N1 C65 C64 109.0(5) . .
N1 C65 C6 107.6(5) . .
C64 C65 C6 115.4(4) . .
N1 C65 H65 108.2 . .
C64 C65 H65 108.2 . .
C6 C65 H65 108.2 . .
N1 C66 C5 106.9(5) . .
N1 C66 H66A 110.3 . .
C5 C66 H66A 110.3 . .
N1 C66 H66B 110.4 . .
C5 C66 H66B 110.3 . .
H66A C66 H66B 108.6 . .
C65 N1 C66 109.7(5) . .
C65 N1 C67 116.0(7) . .
C66 N1 C67 110.7(6) . .
C61' C1' C2' 62.7(19) . .
C61' C1' C8' 148(2) . .
C2' C1' C8' 123(3) . .
C1' C2' C61' 55.8(15) . .
C1' C2' C6' 120(2) . .
C61' C2' C6' 134(2) . .
C1' C2' C12' 111(2) . .
C61' C2' C12' 115(2) . .
C6' C2' C12' 109(2) . .
C66' C5' C6' 102(2) . .
C2' C6' C5' 116(2) . .
C2' C6' C65' 109.3(18) . .
C5' C6' C65' 103.9(18) . .
C1' C61' C2' 61.5(19) . .
C1' C61' C62' 106.3(15) . .
C2' C61' C62' 110.9(19) . .
C63' C62' C61' 112.0(15) . .
C63' C62' H62C 109.2 . .
C61' C62' H62C 109.2 . .
C63' C62' H62D 109.2 . .
C61' C62' H62D 109.2 . .
H62C C62' H62D 107.9 . .
C65' C64' C63' 119.1(19) . .
C65' C64' H64C 107.5 . .
C63' C64' H64C 107.5 . .
C65' C64' H64D 107.5 . .
C63' C64' H64D 107.5 . .
H64C C64' H64D 107.0 . .
N1' C65' C64' 109(3) . .
N1' C65' C6' 107.6(19) . .
C64' C65' C6' 117(2) . .
N1' C65' H65' 107.4 . .
C64' C65' H65' 107.4 . .
C6' C65' H65' 107.4 . .
N1' C66' C5' 111(2) . .
N1' C66' H66C 109.5 . .
C5' C66' H66C 109.5 . .
N1' C66' H66D 109.5 . .
C5' C66' H66D 109.5 . .
H66C C66' H66D 108.1 . .
C65' N1' C66' 111.9(19) . .
C62' C63' C64' 111.7(16) . .
C62' C63' H63C 109.3 . .
C64' C63' H63C 109.3 . .
C62' C63' H63D 109.3 . .
C64' C63' H63D 109.3 . .
H63C C63' H63D 107.9 . .

loop_
_geom_bond_atom_site_label_1
_geom_bond_atom_site_label_2
_geom_bond_distance
_geom_bond_site_symmetry_2
C2 C3 1.503(6) .
C2 C12 1.519(7) .
C2 C61 1.529(8) .
C2 C1 1.602(8) .
C3 C4 1.357(7) .
C3 C14 1.425(8) .
C4 C17 1.450(6) .
C4 C5 1.566(8) .
C7 C21 1.392(6) .
C7 C8 1.500(9) .
C7 C6 1.514(6) .
C8 C24 1.324(9) .
C8 C9 1.450(8) .
C9 C10 1.334(7) .
C9 C1 1.476(7) .
C10 C11 1.446(6) .
C10 C26 1.480(7) .
C11 C12 1.380(6) .
C11 C29 1.458(6) .
C12 C13 1.432(6) .
C14 C15 1.411(8) .
C14 C13 1.457(8) .
C15 C16 1.436(8) .
C15 C33 1.476(9) .
C16 C17 1.398(8) .
C16 C35 1.432(8) .
C17 C18 1.450(6) .
C18 C37 1.391(7) .
C18 C19 1.420(7) .
C19 C20 1.368(7) .
C19 C5 1.538(7) .
C20 C39 1.436(7) .
C20 C21 1.449(7) .
C21 C22 1.432(6) .
C22 C23 1.368(7) .
C22 C40 1.480(7) .
C23 C24 1.411(7) .
C23 C43 1.457(7) .
C24 C25 1.477(8) .
C27 C46 1.393(7) .
C27 C29 1.441(7) .
C27 C26 1.466(8) .
C28 C49 1.407(8) .
C28 C32 1.435(8) .
C28 C48 1.441(9) .
C29 C30 1.373(8) .
C30 C48 1.438(8) .
C30 C31 1.476(9) .
C32 C33 1.364(9) .
C32 C31 1.472(7) .
C33 C34 1.438(8) .
C34 C50 1.356(9) .
C34 C35 1.487(10) .
C37 C38 1.433(7) .
C37 C36 1.462(9) .
C38 C39 1.366(8) .
C38 C53 1.467(7) .
C39 C40 1.459(8) .
C42 C43 1.401(8) .
C42 C60 1.419(8) .
C42 C41 1.470(8) .
C43 C44 1.440(8) .
C44 C45 1.398(7) .
C44 C25 1.417(7) .
C45 C59 1.463(7) .
C45 C46 1.467(7) .
C46 C47 1.423(8) .
C47 C48 1.390(8) .
C47 C58 1.467(8) .
C49 C57 1.436(9) .
C49 C50 1.491(9) .
C50 C51 1.473(8) .
C51 C52 1.369(8) .
C51 C56 1.457(8) .
C52 C53 1.423(8) .
C52 C36 1.451(9) .
C53 C54 1.366(7) .
C54 C41 1.457(7) .
C54 C55 1.461(7) .
C55 C56 1.416(8) .
C55 C60 1.436(7) .
C56 C57 1.443(7) .
C57 C58 1.395(9) .
C58 C59 1.472(9) .
C59 C60 1.381(7) .
C63 C62 1.477(7) .
C63 C64 1.578(8) .
C63 H63A 0.9700 .
C63 H63B 0.9700 .
C67 N1 1.463(7) .
C67 H67A 0.9600 .
C67 H67B 0.9600 .
C67 H67C 0.9600 .
C68 C73 1.375(6) .
C68 C69 1.409(7) .
C68 C61 1.521(6) .
C69 C70 1.393(7) .
C69 H69 0.9300 .
C70 C71 1.345(8) .
C70 H70 0.9300 .
C71 C72 1.390(8) .
C71 H71 0.9300 .
C72 C73 1.382(7) .
C72 H72 0.9300 .
C73 H73 0.9300 .
C74 C75 1.366(7) .
C74 C79 1.384(8) .
C74 Cl2 1.720(6) .
C75 C76 1.380(8) .
C75 Cl1 1.734(6) .
C76 C77 1.405(9) .
C76 H76 0.9300 .
C77 C78 1.361(9) .
C77 H77 0.9300 .
C78 C79 1.353(9) .
C78 H78 0.9300 .
C79 H79 0.9300 .
C1 C61 1.515(6) .
C1 C6 1.557(6) .
C5 C66 1.584(7) .
C5 C6 1.585(8) .
C6 C65 1.600(7) .
C13 C31 1.369(8) .
C25 C26 1.376(8) .
C35 C36 1.379(9) .
C40 C41 1.363(7) .
C61 C62 1.522(7) .
C62 H62A 0.9700 .
C62 H62B 0.9700 .
C64 C65 1.543(8) .
C64 H64A 0.9700 .
C64 H64B 0.9700 .
C65 N1 1.435(12) .
C65 H65 0.9800 .
C66 N1 1.437(10) .
C66 H66A 0.9700 .
C66 H66B 0.9700 .
C1' C61' 1.41(4) .
C1' C2' 1.50(5) .
C1' C8' 1.65(5) .
C2' C61' 1.517(8) .
C2' C6' 1.57(3) .
C2' C12' 1.58(4) .
C5' C66' 1.584(9) .
C5' C6' 1.64(4) .
C6' C65' 1.64(3) .
C59' C58' 1.43(6) .
C61' C62' 1.522(8) .
C62' C63' 1.473(9) .
C62' H62C 0.9700 .
C62' H62D 0.9700 .
C64' C65' 1.544(9) .
C64' C63' 1.582(9) .
C64' H64C 0.9700 .
C64' H64D 0.9700 .
C65' N1' 1.435(13) .
C65' H65' 0.9800 .
C66' N1' 1.437(11) .
C66' H66C 0.9700 .
C66' H66D 0.9700 .
C40' C41' 1.363(9) .
C25' C26' 1.376(9) .
C35' C36' 1.381(10) .
C31' C13' 1.369(10) .
C63' H63C 0.9700 .
C63' H63D 0.9700 .

loop_
_geom_torsion_atom_site_label_1
_geom_torsion_atom_site_label_2
_geom_torsion_atom_site_label_3
_geom_torsion_atom_site_label_4
_geom_torsion
_geom_torsion_site_symmetry_1
_geom_torsion_site_symmetry_2
_geom_torsion_site_symmetry_3
_geom_torsion_site_symmetry_4
C12 C2 C3 C4 137.5(4) . . . .
C61 C2 C3 C4 -62.4(6) . . . .
C1 C2 C3 C4 7.4(6) . . . .
C12 C2 C3 C14 -11.4(4) . . . .
C61 C2 C3 C14 148.8(5) . . . .
C1 C2 C3 C14 -141.4(4) . . . .
C14 C3 C4 C17 0.3(6) . . . .
C2 C3 C4 C17 -145.1(4) . . . .
C14 C3 C4 C5 146.3(5) . . . .
C2 C3 C4 C5 0.8(7) . . . .
C21 C7 C8 C24 -2.9(7) . . . .
C6 C7 C8 C24 -159.7(5) . . . .
C21 C7 C8 C9 145.0(4) . . . .
C6 C7 C8 C9 -11.8(5) . . . .
C24 C8 C9 C10 2.2(7) . . . .
C7 C8 C9 C10 -144.9(4) . . . .
C24 C8 C9 C1 154.7(5) . . . .
C7 C8 C9 C1 7.6(5) . . . .
C8 C9 C10 C11 136.3(4) . . . .
C1 C9 C10 C11 -11.7(7) . . . .
C8 C9 C10 C26 -1.1(6) . . . .
C1 C9 C10 C26 -149.2(5) . . . .
C9 C10 C11 C12 0.0(6) . . . .
C26 C10 C11 C12 143.4(4) . . . .
C9 C10 C11 C29 -141.6(4) . . . .
C26 C10 C11 C29 1.8(4) . . . .
C10 C11 C12 C13 -134.9(4) . . . .
C29 C11 C12 C13 4.0(6) . . . .
C10 C11 C12 C2 9.0(6) . . . .
C29 C11 C12 C2 148.0(4) . . . .
C3 C2 C12 C11 -137.0(4) . . . .
C61 C2 C12 C11 60.1(5) . . . .
C1 C2 C12 C11 -6.8(6) . . . .
C3 C2 C12 C13 11.6(4) . . . .
C61 C2 C12 C13 -151.3(4) . . . .
C1 C2 C12 C13 141.8(4) . . . .
C4 C3 C14 C15 2.9(7) . . . .
C2 C3 C14 C15 152.0(4) . . . .
C4 C3 C14 C13 -142.2(4) . . . .
C2 C3 C14 C13 6.9(5) . . . .
C3 C14 C15 C16 -3.4(7) . . . .
C13 C14 C15 C16 137.4(5) . . . .
C3 C14 C15 C33 -140.3(5) . . . .
C13 C14 C15 C33 0.4(7) . . . .
C14 C15 C16 C17 0.6(7) . . . .
C33 C15 C16 C17 141.3(4) . . . .
C14 C15 C16 C35 -142.3(5) . . . .
C33 C15 C16 C35 -1.6(5) . . . .
C35 C16 C17 C18 -1.7(7) . . . .
C15 C16 C17 C18 -139.1(4) . . . .
C35 C16 C17 C4 140.1(5) . . . .
C15 C16 C17 C4 2.6(6) . . . .
C3 C4 C17 C16 -3.1(6) . . . .
C5 C4 C17 C16 -155.8(4) . . . .
C3 C4 C17 C18 141.3(4) . . . .
C5 C4 C17 C18 -11.4(5) . . . .
C16 C17 C18 C37 -0.3(6) . . . .
C4 C17 C18 C37 -146.4(4) . . . .
C16 C17 C18 C19 145.1(4) . . . .
C4 C17 C18 C19 -1.0(5) . . . .
C37 C18 C19 C20 1.6(6) . . . .
C17 C18 C19 C20 -143.5(4) . . . .
C37 C18 C19 C5 158.4(4) . . . .
C17 C18 C19 C5 13.3(5) . . . .
C18 C19 C20 C39 -0.2(6) . . . .
C5 C19 C20 C39 -152.5(4) . . . .
C18 C19 C20 C21 138.1(4) . . . .
C5 C19 C20 C21 -14.1(7) . . . .
C8 C7 C21 C22 2.3(6) . . . .
C6 C7 C21 C22 154.2(4) . . . .
C8 C7 C21 C20 -137.2(4) . . . .
C6 C7 C21 C20 14.8(6) . . . .
C19 C20 C21 C7 1.4(6) . . . .
C39 C20 C21 C7 143.8(4) . . . .
C19 C20 C21 C22 -142.2(4) . . . .
C39 C20 C21 C22 0.2(5) . . . .
C7 C21 C22 C23 -0.7(6) . . . .
C20 C21 C22 C23 142.2(4) . . . .
C7 C21 C22 C40 -144.0(4) . . . .
C20 C21 C22 C40 -1.2(4) . . . .
C21 C22 C23 C24 -0.5(6) . . . .
C40 C22 C23 C24 137.0(4) . . . .
C21 C22 C23 C43 -139.0(4) . . . .
C40 C22 C23 C43 -1.5(6) . . . .
C9 C8 C24 C23 -140.6(5) . . . .
C7 C8 C24 C23 1.9(7) . . . .
C9 C8 C24 C25 -1.7(8) . . . .
C7 C8 C24 C25 140.8(5) . . . .
C22 C23 C24 C8 -0.1(7) . . . .
C43 C23 C24 C8 141.9(5) . . . .
C22 C23 C24 C25 -144.2(4) . . . .
C43 C23 C24 C25 -2.2(5) . . . .
C46 C27 C29 C30 0.8(6) . . . .
C26 C27 C29 C30 -143.2(4) . . . .
C46 C27 C29 C11 144.3(4) . . . .
C26 C27 C29 C11 0.2(5) . . . .
C12 C11 C29 C30 -0.5(6) . . . .
C10 C11 C29 C30 142.1(4) . . . .
C12 C11 C29 C27 -143.9(4) . . . .
C10 C11 C29 C27 -1.3(5) . . . .
C27 C29 C30 C48 0.1(7) . . . .
C11 C29 C30 C48 -139.2(5) . . . .
C27 C29 C30 C31 137.3(5) . . . .
C11 C29 C30 C31 -1.9(7) . . . .
C49 C28 C32 C33 1.5(7) . . . .
C48 C28 C32 C33 -141.3(5) . . . .
C49 C28 C32 C31 143.0(4) . . . .
C48 C28 C32 C31 0.3(5) . . . .
C28 C32 C33 C34 -0.4(7) . . . .
C31 C32 C33 C34 -136.5(5) . . . .
C28 C32 C33 C15 137.3(5) . . . .
C31 C32 C33 C15 1.1(7) . . . .
C14 C15 C33 C32 -1.5(7) . . . .
C16 C15 C33 C32 -141.8(5) . . . .
C14 C15 C33 C34 141.4(5) . . . .
C16 C15 C33 C34 1.1(5) . . . .
C32 C33 C34 C50 -0.9(7) . . . .
C15 C33 C34 C50 -143.4(5) . . . .
C32 C33 C34 C35 142.3(5) . . . .
C15 C33 C34 C35 -0.2(5) . . . .
C19 C18 C37 C38 -1.6(6) . . . .
C17 C18 C37 C38 139.9(4) . . . .
C19 C18 C37 C36 -138.9(5) . . . .
C17 C18 C37 C36 2.6(6) . . . .
C18 C37 C38 C39 0.2(7) . . . .
C36 C37 C38 C39 143.2(4) . . . .
C18 C37 C38 C53 -141.4(4) . . . .
C36 C37 C38 C53 1.7(5) . . . .
C37 C38 C39 C20 1.2(6) . . . .
C53 C38 C39 C20 138.6(4) . . . .
C37 C38 C39 C40 -136.6(5) . . . .
C53 C38 C39 C40 0.8(6) . . . .
C19 C20 C39 C38 -1.2(6) . . . .
C21 C20 C39 C38 -142.7(4) . . . .
C19 C20 C39 C40 142.5(4) . . . .
C21 C20 C39 C40 0.9(5) . . . .
C60 C42 C43 C44 -0.1(6) . . . .
C41 C42 C43 C44 -137.7(5) . . . .
C60 C42 C43 C23 138.0(5) . . . .
C41 C42 C43 C23 0.4(7) . . . .
C22 C23 C43 C42 0.5(6) . . . .
C24 C23 C43 C42 -141.9(5) . . . .
C22 C23 C43 C44 143.6(4) . . . .
C24 C23 C43 C44 1.2(5) . . . .
C42 C43 C44 C45 -0.2(6) . . . .
C23 C43 C44 C45 -143.0(4) . . . .
C42 C43 C44 C25 143.1(4) . . . .
C23 C43 C44 C25 0.3(5) . . . .
C25 C44 C45 C59 -137.7(5) . . . .
C43 C44 C45 C59 0.6(6) . . . .
C25 C44 C45 C46 0.9(7) . . . .
C43 C44 C45 C46 139.1(4) . . . .
C29 C27 C46 C47 -1.3(6) . . . .
C26 C27 C46 C47 136.7(5) . . . .
C29 C27 C46 C45 -138.5(5) . . . .
C26 C27 C46 C45 -0.5(7) . . . .
C44 C45 C46 C27 -1.1(7) . . . .
C59 C45 C46 C27 141.7(4) . . . .
C44 C45 C46 C47 -142.7(4) . . . .
C59 C45 C46 C47 0.1(5) . . . .
C27 C46 C47 C48 0.9(7) . . . .
C45 C46 C47 C48 141.6(4) . . . .
C27 C46 C47 C58 -141.8(4) . . . .
C45 C46 C47 C58 -1.2(5) . . . .
C46 C47 C48 C30 0.0(7) . . . .
C58 C47 C48 C30 137.8(5) . . . .
C46 C47 C48 C28 -139.2(5) . . . .
C58 C47 C48 C28 -1.4(7) . . . .
C29 C30 C48 C47 -0.5(7) . . . .
C31 C30 C48 C47 -143.4(5) . . . .
C29 C30 C48 C28 142.6(5) . . . .
C31 C30 C48 C28 -0.4(5) . . . .
C49 C28 C48 C47 0.7(7) . . . .
C32 C28 C48 C47 143.2(4) . . . .
C49 C28 C48 C30 -142.4(5) . . . .
C32 C28 C48 C30 0.1(5) . . . .
C32 C28 C49 C57 -137.8(5) . . . .
C48 C28 C49 C57 1.4(7) . . . .
C32 C28 C49 C50 -1.2(7) . . . .
C48 C28 C49 C50 138.1(5) . . . .
C33 C34 C50 C51 138.8(5) . . . .
C35 C34 C50 C51 0.7(7) . . . .
C33 C34 C50 C49 1.1(7) . . . .
C35 C34 C50 C49 -136.9(5) . . . .
C28 C49 C50 C34 -0.1(7) . . . .
C57 C49 C50 C34 142.4(5) . . . .
C28 C49 C50 C51 -142.5(5) . . . .
C57 C49 C50 C51 0.0(5) . . . .
C34 C50 C51 C52 0.5(7) . . . .
C49 C50 C51 C52 143.0(5) . . . .
C34 C50 C51 C56 -142.4(5) . . . .
C49 C50 C51 C56 0.1(5) . . . .
C56 C51 C52 C53 -0.4(6) . . . .
C50 C51 C52 C53 -138.4(5) . . . .
C56 C51 C52 C36 136.9(5) . . . .
C50 C51 C52 C36 -1.0(7) . . . .
C51 C52 C53 C54 0.1(6) . . . .
C36 C52 C53 C54 -142.2(4) . . . .
C51 C52 C53 C38 142.4(4) . . . .
C36 C52 C53 C38 0.1(5) . . . .
C39 C38 C53 C54 0.8(6) . . . .
C37 C38 C53 C54 142.5(4) . . . .
C39 C38 C53 C52 -142.8(4) . . . .
C37 C38 C53 C52 -1.1(5) . . . .
C52 C53 C54 C41 137.5(5) . . . .
C38 C53 C54 C41 -1.3(6) . . . .
C52 C53 C54 C55 -0.2(6) . . . .
C38 C53 C54 C55 -138.9(4) . . . .
C53 C54 C55 C56 0.5(6) . . . .
C41 C54 C55 C56 -143.2(4) . . . .
C53 C54 C55 C60 142.2(4) . . . .
C41 C54 C55 C60 -1.5(5) . . . .
C60 C55 C56 C57 -0.2(7) . . . .
C54 C55 C56 C57 137.5(5) . . . .
C60 C55 C56 C51 -138.5(4) . . . .
C54 C55 C56 C51 -0.8(6) . . . .
C52 C51 C56 C55 0.8(6) . . . .
C50 C51 C56 C55 143.0(4) . . . .
C52 C51 C56 C57 -142.4(4) . . . .
C50 C51 C56 C57 -0.2(5) . . . .
C28 C49 C57 C58 -2.8(7) . . . .
C50 C49 C57 C58 -143.8(5) . . . .
C28 C49 C57 C56 140.9(5) . . . .
C50 C49 C57 C56 -0.1(5) . . . .
C55 C56 C57 C58 1.2(7) . . . .
C51 C56 C57 C58 143.4(5) . . . .
C55 C56 C57 C49 -142.0(5) . . . .
C51 C56 C57 C49 0.2(5) . . . .
C49 C57 C58 C47 2.1(7) . . . .
C56 C57 C58 C47 -138.1(5) . . . .
C49 C57 C58 C59 139.7(5) . . . .
C56 C57 C58 C59 -0.5(7) . . . .
C48 C47 C58 C57 0.0(7) . . . .
C46 C47 C58 C57 142.5(5) . . . .
C48 C47 C58 C59 -140.7(5) . . . .
C46 C47 C58 C59 1.8(5) . . . .
C44 C45 C59 C60 -0.6(7) . . . .
C46 C45 C59 C60 -142.8(4) . . . .
C44 C45 C59 C58 143.2(4) . . . .
C46 C45 C59 C58 1.0(5) . . . .
C57 C58 C59 C60 -1.2(7) . . . .
C47 C58 C59 C60 140.4(4) . . . .
C57 C58 C59 C45 -143.4(5) . . . .
C47 C58 C59 C45 -1.7(5) . . . .
C45 C59 C60 C42 0.2(7) . . . .
C58 C59 C60 C42 -137.0(5) . . . .
C45 C59 C60 C55 139.4(5) . . . .
C58 C59 C60 C55 2.2(6) . . . .
C43 C42 C60 C59 0.1(7) . . . .
C41 C42 C60 C59 142.7(5) . . . .
C43 C42 C60 C55 -142.5(4) . . . .
C41 C42 C60 C55 0.1(5) . . . .
C56 C55 C60 C59 -1.4(6) . . . .
C54 C55 C60 C59 -142.6(4) . . . .
C56 C55 C60 C42 142.1(4) . . . .
C54 C55 C60 C42 0.9(5) . . . .
C73 C68 C69 C70 -1.4(7) . . . .
C61 C68 C69 C70 175.6(4) . . . .
C68 C69 C70 C71 0.1(7) . . . .
C69 C70 C71 C72 1.7(7) . . . .
C70 C71 C72 C73 -2.2(7) . . . .
C69 C68 C73 C72 1.0(7) . . . .
C61 C68 C73 C72 -175.6(4) . . . .
C71 C72 C73 C68 0.8(7) . . . .
C79 C74 C75 C76 2.0(9) . . . .
Cl2 C74 C75 C76 -179.0(5) . . . .
C79 C74 C75 Cl1 180.0(5) . . . .
Cl2 C74 C75 Cl1 -0.9(8) . . . .
C74 C75 C76 C77 -1.1(10) . . . .
Cl1 C75 C76 C77 -179.2(5) . . . .
C75 C76 C77 C78 -1.6(9) . . . .
C76 C77 C78 C79 3.5(9) . . . .
C77 C78 C79 C74 -2.6(9) . . . .
C75 C74 C79 C78 -0.1(9) . . . .
Cl2 C74 C79 C78 -179.2(5) . . . .
C10 C9 C1 C61 -53.6(7) . . . .
C8 C9 C1 C61 156.6(4) . . . .
C10 C9 C1 C6 149.0(4) . . . .
C8 C9 C1 C6 -0.9(5) . . . .
C10 C9 C1 C2 12.6(6) . . . .
C8 C9 C1 C2 -137.2(4) . . . .
C3 C2 C1 C9 120.4(5) . . . .
C12 C2 C1 C9 -3.3(5) . . . .
C61 C2 C1 C9 -114.8(4) . . . .
C3 C2 C1 C61 -124.8(5) . . . .
C12 C2 C1 C61 111.6(4) . . . .
C3 C2 C1 C6 -9.8(6) . . . .
C12 C2 C1 C6 -133.4(4) . . . .
C61 C2 C1 C6 115.0(5) . . . .
C20 C19 C5 C4 135.6(5) . . . .
C18 C19 C5 C4 -19.2(5) . . . .
C20 C19 C5 C66 -104.6(6) . . . .
C18 C19 C5 C66 100.6(5) . . . .
C20 C19 C5 C6 11.0(7) . . . .
C18 C19 C5 C6 -143.7(4) . . . .
C3 C4 C5 C19 -130.9(5) . . . .
C17 C4 C5 C19 18.2(4) . . . .
C3 C4 C5 C66 115.1(5) . . . .
C17 C4 C5 C66 -95.8(5) . . . .
C3 C4 C5 C6 -6.6(7) . . . .
C17 C4 C5 C6 142.5(4) . . . .
C21 C7 C6 C1 -142.3(4) . . . .
C8 C7 C6 C1 10.9(5) . . . .
C21 C7 C6 C5 -16.4(6) . . . .
C8 C7 C6 C5 136.8(4) . . . .
C21 C7 C6 C65 95.9(5) . . . .
C8 C7 C6 C65 -110.9(4) . . . .
C9 C1 C6 C7 -6.1(5) . . . .
C61 C1 C6 C7 -162.6(5) . . . .
C2 C1 C6 C7 125.9(4) . . . .
C9 C1 C6 C5 -127.9(5) . . . .
C61 C1 C6 C5 75.5(6) . . . .
C2 C1 C6 C5 4.1(6) . . . .
C9 C1 C6 C65 112.5(5) . . . .
C61 C1 C6 C65 -44.0(7) . . . .
C2 C1 C6 C65 -115.5(5) . . . .
C19 C5 C6 C7 3.5(6) . . . .
C4 C5 C6 C7 -114.0(4) . . . .
C66 C5 C6 C7 119.6(5) . . . .
C19 C5 C6 C1 121.0(5) . . . .
C4 C5 C6 C1 3.5(6) . . . .
C66 C5 C6 C1 -122.9(5) . . . .
C19 C5 C6 C65 -113.3(4) . . . .
C4 C5 C6 C65 129.2(4) . . . .
C66 C5 C6 C65 2.8(5) . . . .
C11 C12 C13 C31 -5.2(7) . . . .
C2 C12 C13 C31 -153.4(4) . . . .
C11 C12 C13 C14 140.1(4) . . . .
C2 C12 C13 C14 -8.1(5) . . . .
C15 C14 C13 C31 1.1(7) . . . .
C3 C14 C13 C31 146.7(4) . . . .
C15 C14 C13 C12 -144.7(4) . . . .
C3 C14 C13 C12 0.9(5) . . . .
C45 C44 C25 C26 1.1(7) . . . .
C43 C44 C25 C26 -140.9(5) . . . .
C45 C44 C25 C24 140.4(5) . . . .
C43 C44 C25 C24 -1.7(5) . . . .
C8 C24 C25 C26 0.0(7) . . . .
C23 C24 C25 C26 144.2(4) . . . .
C8 C24 C25 C44 -141.8(5) . . . .
C23 C24 C25 C44 2.4(5) . . . .
C44 C25 C26 C27 -2.7(7) . . . .
C24 C25 C26 C27 -139.2(5) . . . .
C44 C25 C26 C10 137.6(5) . . . .
C24 C25 C26 C10 1.1(7) . . . .
C46 C27 C26 C25 2.3(7) . . . .
C29 C27 C26 C25 145.1(4) . . . .
C46 C27 C26 C10 -141.8(4) . . . .
C29 C27 C26 C10 0.9(5) . . . .
C9 C10 C26 C25 -0.5(7) . . . .
C11 C10 C26 C25 -144.4(5) . . . .
C9 C10 C26 C27 142.3(4) . . . .
C11 C10 C26 C27 -1.7(5) . . . .
C12 C13 C31 C32 140.6(5) . . . .
C14 C13 C31 C32 -1.5(7) . . . .
C12 C13 C31 C30 2.5(7) . . . .
C14 C13 C31 C30 -139.6(5) . . . .
C33 C32 C31 C13 0.4(7) . . . .
C28 C32 C31 C13 -141.6(5) . . . .
C33 C32 C31 C30 141.5(5) . . . .
C28 C32 C31 C30 -0.5(5) . . . .
C29 C30 C31 C13 0.9(7) . . . .
C48 C30 C31 C13 143.3(5) . . . .
C29 C30 C31 C32 -141.8(4) . . . .
C48 C30 C31 C32 0.6(5) . . . .
C17 C16 C35 C36 1.4(8) . . . .
C15 C16 C35 C36 143.1(5) . . . .
C17 C16 C35 C34 -140.1(5) . . . .
C15 C16 C35 C34 1.5(5) . . . .
C50 C34 C35 C36 -1.5(7) . . . .
C33 C34 C35 C36 -144.1(5) . . . .
C50 C34 C35 C16 141.7(5) . . . .
C33 C34 C35 C16 -0.9(6) . . . .
C16 C35 C36 C52 -137.5(6) . . . .
C34 C35 C36 C52 1.0(7) . . . .
C16 C35 C36 C37 0.9(8) . . . .
C34 C35 C36 C37 139.3(5) . . . .
C51 C52 C36 C35 0.3(7) . . . .
C53 C52 C36 C35 142.3(5) . . . .
C51 C52 C36 C37 -141.0(5) . . . .
C53 C52 C36 C37 1.0(5) . . . .
C18 C37 C36 C35 -2.9(7) . . . .
C38 C37 C36 C35 -144.8(5) . . . .
C18 C37 C36 C52 140.3(5) . . . .
C38 C37 C36 C52 -1.7(5) . . . .
C38 C39 C40 C41 -2.0(6) . . . .
C20 C39 C40 C41 -145.1(4) . . . .
C38 C39 C40 C22 141.4(4) . . . .
C20 C39 C40 C22 -1.6(5) . . . .
C23 C22 C40 C41 1.7(7) . . . .
C21 C22 C40 C41 144.7(4) . . . .
C23 C22 C40 C39 -141.3(4) . . . .
C21 C22 C40 C39 1.8(5) . . . .
C39 C40 C41 C54 1.5(7) . . . .
C22 C40 C41 C54 -138.1(5) . . . .
C39 C40 C41 C42 139.0(5) . . . .
C22 C40 C41 C42 -0.7(7) . . . .
C53 C54 C41 C40 0.1(7) . . . .
C55 C54 C41 C40 142.9(4) . . . .
C53 C54 C41 C42 -141.2(4) . . . .
C55 C54 C41 C42 1.6(5) . . . .
C43 C42 C41 C40 -0.3(7) . . . .
C60 C42 C41 C40 -142.6(4) . . . .
C43 C42 C41 C54 141.2(4) . . . .
C60 C42 C41 C54 -1.1(5) . . . .
C9 C1 C61 C68 -9.5(7) . . . .
C6 C1 C61 C68 144.0(5) . . . .
C2 C1 C61 C68 -108.1(5) . . . .
C9 C1 C61 C62 -148.7(5) . . . .
C6 C1 C61 C62 4.8(7) . . . .
C2 C1 C61 C62 112.7(5) . . . .
C9 C1 C61 C2 98.6(5) . . . .
C6 C1 C61 C2 -107.9(6) . . . .
C73 C68 C61 C1 -50.8(6) . . . .
C69 C68 C61 C1 132.4(4) . . . .
C73 C68 C61 C62 90.0(6) . . . .
C69 C68 C61 C62 -86.8(5) . . . .
C73 C68 C61 C2 -123.7(5) . . . .
C69 C68 C61 C2 59.5(5) . . . .
C3 C2 C61 C1 98.7(6) . . . .
C12 C2 C61 C1 -103.9(4) . . . .
C3 C2 C61 C68 -151.4(5) . . . .
C12 C2 C61 C68 5.9(6) . . . .
C1 C2 C61 C68 109.8(5) . . . .
C3 C2 C61 C62 -8.0(8) . . . .
C12 C2 C61 C62 149.3(4) . . . .
C1 C2 C61 C62 -106.7(5) . . . .
C64 C63 C62 C61 -47.7(6) . . . .
C1 C61 C62 C63 71.5(6) . . . .
C68 C61 C62 C63 -70.0(5) . . . .
C2 C61 C62 C63 145.0(5) . . . .
C62 C63 C64 C65 -45.6(6) . . . .
C63 C64 C65 N1 -39.8(6) . . . .
C63 C64 C65 C6 81.4(6) . . . .
C7 C6 C65 N1 -136.8(5) . . . .
C1 C6 C65 N1 108.5(5) . . . .
C5 C6 C65 N1 -19.1(6) . . . .
C7 C6 C65 C64 101.2(5) . . . .
C1 C6 C65 C64 -13.5(7) . . . .
C5 C6 C65 C64 -141.0(5) . . . .
C19 C5 C66 N1 135.8(6) . . . .
C4 C5 C66 N1 -112.7(6) . . . .
C6 C5 C66 N1 14.1(7) . . . .
C64 C65 N1 C66 155.8(5) . . . .
C6 C65 N1 C66 29.9(7) . . . .
C64 C65 N1 C67 -78.0(7) . . . .
C6 C65 N1 C67 156.2(5) . . . .
C5 C66 N1 C65 -27.7(7) . . . .
C5 C66 N1 C67 -157.0(7) . . . .
C8' C1' C2' C61' 143(3) . . . .
C61' C1' C2' C6' -125(2) . . . .
C8' C1' C2' C6' 18(4) . . . .
C61' C1' C2' C12' 107(2) . . . .
C8' C1' C2' C12' -110(3) . . . .
C1' C2' C6' C5' -6(3) . . . .
C61' C2' C6' C5' -76(4) . . . .
C12' C2' C6' C5' 124(2) . . . .
C1' C2' C6' C65' 111(2) . . . .
C61' C2' C6' C65' 41(4) . . . .
C12' C2' C6' C65' -119(2) . . . .
C66' C5' C6' C2' 122(3) . . . .
C66' C5' C6' C65' 2(3) . . . .
C8' C1' C61' C2' -109(6) . . . .
C2' C1' C61' C62' 105(2) . . . .
C8' C1' C61' C62' -4(6) . . . .
C6' C2' C61' C1' 101(3) . . . .
C12' C2' C61' C1' -99(3) . . . .
C1' C2' C61' C62' -97.8(19) . . . .
C6' C2' C61' C62' 3(4) . . . .
C12' C2' C61' C62' 163(2) . . . .
C1' C61' C62' C63' -147(2) . . . .
C2' C61' C62' C63' -81(2) . . . .
C63' C64' C65' N1' 50(4) . . . .
C63' C64' C65' C6' -73(3) . . . .
C2' C6' C65' N1' -116(4) . . . .
C5' C6' C65' N1' 8(4) . . . .
C2' C6' C65' C64' 8(3) . . . .
C5' C6' C65' C64' 132(2) . . . .
C6' C5' C66' N1' -13(5) . . . .
C64' C65' N1' C66' -146(5) . . . .
C6' C65' N1' C66' -17(7) . . . .
C5' C66' N1' C65' 19(7) . . . .
C61' C62' C63' C64' 55(2) . . . .
C65' C64' C63' C62' 41(3) . . . .
